data_7025744
loop_
_publ_author_name
'Scott, Greig'
'McAnaw, Amelia'
'McKay, David'
'Boyd, Alan S. F.'
'Ellis, David'
'Rosair, Georgina M.'
'Macgregor, Stuart A.'
'Welch, Alan J.'
'Laschi, Franco'
'Rossi, Fulvio'
'Zanello, Piero'

_publ_section_title
;
 Supraicosahedral indenyl cobaltacarboranes.
;
_journal_issue 22
_journal_name_full 'Dalton transactions (Cambridge, England : 2003)'
_journal_page_first 5286
_journal_page_last 5300
_journal_paper_doi 10.1039/c003067h
_journal_volume 39
_journal_year 2010
_chemical_formula_sum 'C13 H23 B10 Co'
_chemical_formula_weight 346.34
_chemical_name_systematic
;
?
;
_space_group_IT_number 2
_symmetry_cell_setting triclinic
_symmetry_space_group_name_Hall '-P 1'
_symmetry_space_group_name_H-M 'P -1'
_atom_sites_solution_hydrogens geom
_atom_sites_solution_primary direct
_atom_sites_solution_secondary difmap
_audit_creation_method SHELXL-97
_audit_update_record
;
2009-05-07 # Formatted by publCIF
;
_cell_angle_alpha 98.473(3)
_cell_angle_beta 96.184(3)
_cell_angle_gamma 101.756(4)
_cell_formula_units_Z 2
_cell_length_a 8.0489(6)
_cell_length_b 9.0351(8)
_cell_length_c 11.9980(9)
_cell_measurement_reflns_used 9870
_cell_measurement_temperature 100(2)
_cell_measurement_theta_max 32.23
_cell_measurement_theta_min 2.34
_cell_volume 836.31(12)
_computing_cell_refinement 'Bruker SAINT'
_computing_data_collection 'Bruker APEX2'
_computing_data_reduction 'Bruker SAINT'
_computing_molecular_graphics 'Bruker SHELXTL'
_computing_publication_material 'Bruker SHELXTL'
_computing_structure_refinement 'SHELXL-97 (Sheldrick, 1997)'
_computing_structure_solution 'SHELXS-97 (Sheldrick, 1990)'
_diffrn_ambient_temperature 100(2)
_diffrn_measured_fraction_theta_full 0.990
_diffrn_measured_fraction_theta_max 0.897
_diffrn_measurement_device_type 'Bruker APEX-II CCD'
_diffrn_measurement_method '\f and \w scans'
_diffrn_radiation_monochromator graphite
_diffrn_radiation_source 'fine-focus sealed tube'
_diffrn_radiation_type MoK\a
_diffrn_radiation_wavelength 0.71073
_diffrn_reflns_av_R_equivalents 0.0297
_diffrn_reflns_av_sigmaI/netI 0.0275
_diffrn_reflns_limit_h_max 12
_diffrn_reflns_limit_h_min -12
_diffrn_reflns_limit_k_max 12
_diffrn_reflns_limit_k_min -13
_diffrn_reflns_limit_l_max 18
_diffrn_reflns_limit_l_min -16
_diffrn_reflns_number 22402
_diffrn_reflns_theta_full 25.00
_diffrn_reflns_theta_max 32.45
_diffrn_reflns_theta_min 2.34
_exptl_absorpt_coefficient_mu 1.014
_exptl_absorpt_correction_T_max 0.8711
_exptl_absorpt_correction_T_min 0.5721
_exptl_absorpt_correction_type multi-scan
_exptl_absorpt_process_details 'SADABS (Bruker, 2008)'
_exptl_crystal_colour red
_exptl_crystal_density_diffrn 1.375
_exptl_crystal_density_method 'not measured'
_exptl_crystal_description BLOCK
_exptl_crystal_F_000 356
_exptl_crystal_size_max 0.62
_exptl_crystal_size_mid 0.32
_exptl_crystal_size_min 0.14
_refine_diff_density_max 0.507
_refine_diff_density_min -0.295
_refine_diff_density_rms 0.066
_refine_ls_extinction_method none
_refine_ls_goodness_of_fit_ref 1.041
_refine_ls_hydrogen_treatment mixed
_refine_ls_matrix_type full
_refine_ls_number_parameters 252
_refine_ls_number_reflns 5401
_refine_ls_number_restraints 0
_refine_ls_restrained_S_all 1.041
_refine_ls_R_factor_all 0.0292
_refine_ls_R_factor_gt 0.0257
_refine_ls_shift/su_max 0.001
_refine_ls_shift/su_mean 0.000
_refine_ls_structure_factor_coef Fsqd
_refine_ls_weighting_details 'calc w=1/[\s^2^(Fo^2^)+(0.0360P)^2^+0.2397P] where P=(Fo^2^+2Fc^2^)/3'
_refine_ls_weighting_scheme calc
_refine_ls_wR_factor_gt 0.0663
_refine_ls_wR_factor_ref 0.0681
_reflns_number_gt 4929
_reflns_number_total 5401
_reflns_threshold_expression >2sigma(I)
_cod_data_source_file c003067h.txt
_cod_data_source_block x82690_0m
_cod_depositor_comments
;
The following automatic conversions were performed:

'_symmetry_cell_setting' value 'Triclinic' changed to 'triclinic'
according to /home/saulius/struct/CIF-dictionaries/cif_core.dic
dictionary named 'cif_core.dic' version 2.4.2 from 2011-04-26.

Automatic conversion script
Id: cif_fix_values 1891 2012-01-12 08:04:46Z andrius 
;
_cod_original_sg_symbol_H-M P-1
_cod_database_code 7025744

loop_
_symmetry_equiv_pos_as_xyz
'x, y, z'
'-x, -y, -z'

loop_
_atom_site_label
_atom_site_type_symbol
_atom_site_fract_x
_atom_site_fract_y
_atom_site_fract_z
_atom_site_U_iso_or_equiv
_atom_site_adp_type
_atom_site_occupancy
_atom_site_symmetry_multiplicity
_atom_site_calc_flag
_atom_site_refinement_flags
Co4 Co 0.728220(16) 0.841496(15) 0.680337(11) 0.00832(5) Uani 1 1 d .
C1 C 0.58643(13) 0.95079(12) 0.78254(9) 0.01073(18) Uani 1 1 d .
B2 B 0.72019(15) 0.90280(14) 0.86278(10) 0.0122(2) Uani 1 1 d .
H2 H 0.8108(18) 0.9862(17) 0.9239(12) 0.015 Uiso 1 1 d .
B3 B 0.45100(14) 0.83846(14) 0.69112(10) 0.0112(2) Uani 1 1 d .
H3 H 0.3617(18) 0.8831(17) 0.6409(12) 0.013 Uiso 1 1 d .
B5 B 0.45915(15) 0.81886(14) 0.85268(10) 0.0124(2) Uani 1 1 d .
H5 H 0.3864(18) 0.8790(17) 0.9043(12) 0.015 Uiso 1 1 d .
C6 C 0.77509(13) 0.73100(12) 0.83151(9) 0.01123(18) Uani 1 1 d .
B7 B 0.50240(14) 0.65869(14) 0.63231(10) 0.0112(2) Uani 1 1 d .
H7 H 0.4604(18) 0.6231(16) 0.5447(12) 0.013 Uiso 1 1 d .
B8 B 0.35303(15) 0.66142(14) 0.72942(10) 0.0123(2) Uani 1 1 d .
H8 H 0.2179(18) 0.6268(17) 0.7034(12) 0.015 Uiso 1 1 d .
B9 B 0.63219(15) 0.73763(14) 0.92475(10) 0.0126(2) Uani 1 1 d .
H9 H 0.6779(18) 0.7594(17) 1.0144(12) 0.015 Uiso 1 1 d .
B10 B 0.68852(15) 0.61212(13) 0.70637(10) 0.0112(2) Uani 1 1 d .
H10 H 0.7659(18) 0.5463(16) 0.6646(12) 0.013 Uiso 1 1 d .
B11 B 0.43966(15) 0.61752(14) 0.85718(10) 0.0138(2) Uani 1 1 d .
C11 C 0.58083(14) 1.11900(12) 0.80476(10) 0.0150(2) Uani 1 1 d .
H11A H 0.5159 1.1382 0.8679 0.022 Uiso 1 1 calc R
H11B H 0.5250 1.1459 0.7362 0.022 Uiso 1 1 calc R
H11C H 0.6979 1.1818 0.8245 0.022 Uiso 1 1 calc R
H11 H 0.356(2) 0.5640(18) 0.9137(14) 0.025(4) Uiso 1 1 d .
B12 B 0.63961(15) 0.56618(14) 0.84111(10) 0.0134(2) Uani 1 1 d .
H12 H 0.696(2) 0.4804(18) 0.8758(13) 0.022(4) Uiso 1 1 d .
B13 B 0.47667(15) 0.52186(14) 0.72281(10) 0.0127(2) Uani 1 1 d .
H13 H 0.419(2) 0.4013(19) 0.6894(14) 0.024(4) Uiso 1 1 d .
C40 C 0.97262(13) 0.98417(12) 0.66072(9) 0.01206(19) Uani 1 1 d .
C41 C 0.94965(13) 0.82425(13) 0.61607(9) 0.0138(2) Uani 1 1 d .
H41 H 1.0275 0.7568 0.6379 0.017 Uiso 1 1 calc R
C42 C 0.80596(14) 0.78086(13) 0.52867(9) 0.0146(2) Uani 1 1 d .
H42 H 0.7669 0.6786 0.4777 0.017 Uiso 1 1 calc R
C43 C 0.72963(14) 0.90896(13) 0.52497(9) 0.0138(2) Uani 1 1 d .
H43 H 0.6262 0.9118 0.4718 0.017 Uiso 1 1 calc R
C44 C 0.83831(13) 1.03868(13) 0.60238(9) 0.01237(19) Uani 1 1 d .
C45 C 0.83349(14) 1.19584(13) 0.62521(10) 0.0154(2) Uani 1 1 d .
H45 H 0.7454 1.2334 0.5870 0.019 Uiso 1 1 calc R
C46 C 0.96000(15) 1.29215(13) 0.70415(10) 0.0176(2) Uani 1 1 d .
H46 H 0.9609 1.3986 0.7186 0.021 Uiso 1 1 calc R
C47 C 1.08999(14) 1.23746(14) 0.76507(10) 0.0175(2) Uani 1 1 d .
H47 H 1.1734 1.3077 0.8206 0.021 Uiso 1 1 calc R
C48 C 1.09770(13) 1.08632(13) 0.74554(10) 0.0151(2) Uani 1 1 d .
H48 H 1.1840 1.0505 0.7873 0.018 Uiso 1 1 calc R
C61 C 0.96115(14) 0.74102(14) 0.88092(9) 0.0155(2) Uani 1 1 d .
H61A H 0.9684 0.7383 0.9626 0.023 Uiso 1 1 calc R
H61B H 1.0332 0.8372 0.8691 0.023 Uiso 1 1 calc R
H61C H 1.0010 0.6540 0.8427 0.023 Uiso 1 1 calc R

loop_
_atom_site_aniso_label
_atom_site_aniso_U_11
_atom_site_aniso_U_22
_atom_site_aniso_U_33
_atom_site_aniso_U_23
_atom_site_aniso_U_13
_atom_site_aniso_U_12
Co4 0.00825(7) 0.00840(7) 0.00845(7) 0.00135(5) 0.00182(5) 0.00199(5)
C1 0.0117(4) 0.0090(4) 0.0121(4) 0.0013(3) 0.0046(3) 0.0025(3)
B2 0.0131(5) 0.0119(5) 0.0111(5) 0.0004(4) 0.0022(4) 0.0023(4)
B3 0.0111(5) 0.0112(5) 0.0119(5) 0.0024(4) 0.0020(4) 0.0033(4)
B5 0.0122(5) 0.0127(5) 0.0124(5) 0.0020(4) 0.0035(4) 0.0024(4)
C6 0.0112(4) 0.0122(5) 0.0103(4) 0.0013(3) 0.0007(3) 0.0035(3)
B7 0.0116(5) 0.0100(5) 0.0112(5) 0.0010(4) 0.0005(4) 0.0019(4)
B8 0.0102(5) 0.0123(5) 0.0141(5) 0.0030(4) 0.0020(4) 0.0015(4)
B9 0.0144(5) 0.0138(5) 0.0101(5) 0.0028(4) 0.0021(4) 0.0034(4)
B10 0.0122(5) 0.0099(5) 0.0114(5) 0.0015(4) 0.0013(4) 0.0030(4)
B11 0.0148(5) 0.0129(5) 0.0138(5) 0.0039(4) 0.0033(4) 0.0014(4)
C11 0.0173(5) 0.0106(5) 0.0178(5) 0.0007(4) 0.0051(4) 0.0048(4)
B12 0.0153(5) 0.0125(5) 0.0129(5) 0.0039(4) 0.0013(4) 0.0031(4)
B13 0.0137(5) 0.0103(5) 0.0134(5) 0.0024(4) 0.0021(4) 0.0010(4)
C40 0.0098(4) 0.0138(5) 0.0135(4) 0.0039(4) 0.0039(3) 0.0024(3)
C41 0.0117(4) 0.0145(5) 0.0168(5) 0.0032(4) 0.0073(4) 0.0034(4)
C42 0.0168(5) 0.0154(5) 0.0113(4) 0.0011(4) 0.0065(4) 0.0018(4)
C43 0.0145(4) 0.0161(5) 0.0104(4) 0.0041(4) 0.0022(4) 0.0011(4)
C44 0.0115(4) 0.0138(5) 0.0126(4) 0.0052(4) 0.0034(3) 0.0017(3)
C45 0.0148(5) 0.0141(5) 0.0193(5) 0.0075(4) 0.0044(4) 0.0032(4)
C46 0.0189(5) 0.0119(5) 0.0224(5) 0.0046(4) 0.0062(4) 0.0016(4)
C47 0.0154(5) 0.0165(5) 0.0184(5) 0.0028(4) 0.0021(4) -0.0014(4)
C48 0.0104(4) 0.0170(5) 0.0173(5) 0.0050(4) 0.0016(4) 0.0004(4)
C61 0.0122(4) 0.0196(5) 0.0145(5) 0.0020(4) -0.0013(4) 0.0058(4)

loop_
_atom_type_symbol
_atom_type_description
_atom_type_scat_dispersion_real
_atom_type_scat_dispersion_imag
_atom_type_scat_source
C C 0.0033 0.0016 'International Tables Vol C Tables 4.2.6.8 and 6.1.1.4'
H H 0.0000 0.0000 'International Tables Vol C Tables 4.2.6.8 and 6.1.1.4'
B B 0.0013 0.0007 'International Tables Vol C Tables 4.2.6.8 and 6.1.1.4'
Co Co 0.3494 0.9721 'International Tables Vol C Tables 4.2.6.8 and 6.1.1.4'

loop_
_geom_angle_atom_site_label_1
_geom_angle_atom_site_label_2
_geom_angle_atom_site_label_3
_geom_angle
C42 Co4 C41 40.96(4)
C42 Co4 C43 40.87(5)
C41 Co4 C43 68.55(4)
C42 Co4 C1 152.82(5)
C41 Co4 C1 152.89(4)
C43 Co4 C1 112.88(4)
C42 Co4 B10 90.25(5)
C41 Co4 B10 90.80(4)
C43 Co4 B10 124.92(5)
C1 Co4 B10 107.65(4)
C42 Co4 B7 89.78(4)
C41 Co4 B7 120.59(5)
C43 Co4 B7 96.39(4)
C1 Co4 B7 86.49(4)
B10 Co4 B7 50.40(5)
C42 Co4 C40 66.79(4)
C41 Co4 C40 39.51(4)
C43 Co4 C40 66.59(4)
C1 Co4 C40 114.45(4)
B10 Co4 C40 125.51(4)
B7 Co4 C40 156.57(4)
C42 Co4 B2 163.22(5)
C41 Co4 B2 122.56(5)
C43 Co4 B2 148.02(5)
C1 Co4 B2 42.41(4)
B10 Co4 B2 86.45(5)
B7 Co4 B2 100.65(4)
C40 Co4 B2 102.05(4)
C42 Co4 C44 66.33(4)
C41 Co4 C44 65.90(4)
C43 Co4 C44 39.53(4)
C1 Co4 C44 97.40(4)
B10 Co4 C44 154.95(4)
B7 Co4 C44 133.40(4)
C40 Co4 C44 38.20(4)
B2 Co4 C44 113.29(4)
C42 Co4 C6 123.93(4)
C41 Co4 C6 97.38(4)
C43 Co4 C6 164.52(4)
C1 Co4 C6 82.57(4)
B10 Co4 C6 46.05(4)
B7 Co4 C6 85.09(4)
C40 Co4 C6 107.06(4)
B2 Co4 C6 45.24(4)
C44 Co4 C6 141.51(4)
C42 Co4 B3 120.51(4)
C41 Co4 B3 161.45(5)
C43 Co4 B3 95.92(4)
C1 Co4 B3 41.88(4)
B10 Co4 B3 90.16(4)
B7 Co4 B3 48.81(4)
C40 Co4 B3 144.29(4)
B2 Co4 B3 75.99(4)
C44 Co4 B3 108.96(4)
C6 Co4 B3 96.60(4)
C11 C1 B2 115.79(9)
C11 C1 B3 119.34(9)
B2 C1 B3 124.62(9)
C11 C1 B5 119.91(8)
B2 C1 B5 76.75(7)
B3 C1 B5 72.24(7)
C11 C1 Co4 129.40(7)
B2 C1 Co4 73.76(6)
B3 C1 Co4 75.94(6)
B5 C1 Co4 110.68(6)
C1 B2 C6 121.39(9)
C1 B2 B9 113.48(9)
C6 B2 B9 57.47(7)
C1 B2 B5 56.86(6)
C6 B2 B5 97.37(7)
B9 B2 B5 57.83(6)
C1 B2 Co4 63.83(5)
C6 B2 Co4 68.64(5)
B9 B2 Co4 112.20(7)
B5 B2 Co4 95.41(6)
C1 B2 H2 120.9(8)
C6 B2 H2 114.7(8)
B9 B2 H2 110.9(8)
B5 B2 H2 132.4(8)
Co4 B2 H2 127.9(8)
C1 B3 B8 116.60(9)
C1 B3 B7 117.45(9)
B8 B3 B7 58.65(7)
C1 B3 B5 59.39(6)
B8 B3 B5 60.13(6)
B7 B3 B5 100.50(8)
C1 B3 Co4 62.18(5)
B8 B3 Co4 108.76(7)
B7 B3 Co4 62.98(5)
B5 B3 Co4 96.57(6)
C1 B3 H3 118.9(8)
B8 B3 H3 111.9(8)
B7 B3 H3 118.6(8)
B5 B3 H3 128.1(8)
Co4 B3 H3 130.3(8)
C1 B5 B11 133.62(9)
C1 B5 B8 101.23(7)
B11 B5 B8 56.52(6)
C1 B5 B9 99.82(7)
B11 B5 B9 56.10(7)
B8 B5 B9 103.40(8)
C1 B5 B3 48.37(6)
B11 B5 B3 106.18(8)
B8 B5 B3 55.02(6)
B9 B5 B3 120.60(8)
C1 B5 B2 46.38(6)
B11 B5 B2 103.71(8)
B8 B5 B2 117.10(8)
B9 B5 B2 54.36(6)
B3 B5 B2 85.08(6)
C1 B5 H5 108.8(8)
B11 B5 H5 117.5(8)
B8 B5 H5 121.7(8)
B9 B5 H5 118.6(8)
B3 B5 H5 119.1(8)
B2 B5 H5 119.9(8)
C61 C6 B12 113.95(9)
C61 C6 B9 117.07(8)
B12 C6 B9 61.76(7)
C61 C6 B10 119.74(9)
B12 C6 B10 63.93(7)
B9 C6 B10 112.43(8)
C61 C6 B2 111.13(8)
B12 C6 B2 120.90(8)
B9 C6 B2 64.67(7)
B10 C6 B2 119.89(8)
C61 C6 Co4 117.87(7)
B12 C6 Co4 118.65(7)
B9 C6 Co4 115.51(7)
B10 C6 Co4 63.17(5)
B2 C6 Co4 66.12(5)
B13 B7 B8 59.85(7)
B13 B7 B10 59.72(7)
B8 B7 B10 106.17(8)
B13 B7 B3 113.20(8)
B8 B7 B3 59.62(7)
B10 B7 B3 116.09(8)
B13 B7 Co4 115.42(7)
B8 B7 Co4 113.56(7)
B10 B7 Co4 63.47(5)
B3 B7 Co4 68.21(5)
B13 B7 H7 119.1(8)
B8 B7 H7 120.4(8)
B10 B7 H7 123.7(8)
B3 B7 H7 114.0(8)
Co4 B7 H7 116.5(8)
B11 B8 B13 61.73(7)
B11 B8 B7 109.14(8)
B13 B8 B7 59.92(7)
B11 B8 B3 117.47(8)
B13 B8 B3 115.12(8)
B7 B8 B3 61.73(7)
B11 B8 B5 59.37(7)
B13 B8 B5 107.39(8)
B7 B8 B5 105.89(8)
B3 B8 B5 64.85(7)
B11 B8 H8 118.9(8)
B13 B8 H8 119.3(8)
B7 B8 H8 122.7(8)
B3 B8 H8 114.4(8)
B5 B8 H8 124.2(8)
C6 B9 B12 58.89(7)
C6 B9 B11 106.75(8)
B12 B9 B11 61.91(7)
C6 B9 B2 57.86(6)
B12 B9 B2 112.15(8)
B11 B9 B2 118.18(9)
C6 B9 B5 104.77(8)
B12 B9 B5 108.42(8)
B11 B9 B5 59.44(7)
B2 B9 B5 67.82(7)
C6 B9 H9 119.0(8)
B12 B9 H9 120.4(8)
B11 B9 H9 126.3(8)
B2 B9 H9 109.6(8)
B5 B9 H9 126.0(8)
C6 B10 B13 106.70(8)
C6 B10 B12 57.61(6)
B13 B10 B12 59.22(7)
C6 B10 B7 114.97(8)
B13 B10 B7 58.57(6)
B12 B10 B7 108.77(8)
C6 B10 Co4 70.78(6)
B13 B10 Co4 116.73(7)
B12 B10 Co4 119.87(7)
B7 B10 Co4 66.12(5)
C6 B10 H10 118.6(8)
B13 B10 H10 119.4(8)
B12 B10 H10 115.7(8)
B7 B10 H10 122.8(8)
Co4 B10 H10 114.8(8)
B9 B11 B8 116.37(9)
B9 B11 B12 58.90(7)
B8 B11 B12 109.64(8)
B9 B11 B13 108.13(8)
B8 B11 B13 59.37(7)
B12 B11 B13 58.99(7)
B9 B11 B5 64.46(7)
B8 B11 B5 64.10(7)
B12 B11 B5 110.02(8)
B13 B11 B5 109.22(8)
B9 B11 H11 115.4(8)
B8 B11 H11 120.9(8)
B12 B11 H11 120.3(8)
B13 B11 H11 124.9(9)
B5 B11 H11 118.9(9)
C1 C11 H11A 109.5
C1 C11 H11B 109.5
H11A C11 H11B 109.5
C1 C11 H11C 109.5
H11A C11 H11C 109.5
H11B C11 H11C 109.5
C6 B12 B9 59.35(7)
C6 B12 B13 108.06(8)
B9 B12 B13 109.92(9)
C6 B12 B11 105.00(8)
B9 B12 B11 59.19(7)
B13 B12 B11 60.86(7)
C6 B12 B10 58.45(6)
B9 B12 B10 106.23(8)
B13 B12 B10 60.04(7)
B11 B12 B10 105.30(8)
C6 B12 H12 116.6(8)
B9 B12 H12 121.7(8)
B13 B12 H12 123.5(8)
B11 B12 H12 130.3(9)
B10 B12 H12 118.9(8)
B8 B13 B7 60.23(7)
B8 B13 B12 110.21(9)
B7 B13 B12 112.65(8)
B8 B13 B10 108.00(8)
B7 B13 B10 61.71(7)
B12 B13 B10 60.74(7)
B8 B13 B11 58.89(7)
B7 B13 B11 107.14(8)
B12 B13 B11 60.15(7)
B10 B13 B11 105.28(8)
B8 B13 H13 121.3(9)
B7 B13 H13 121.1(9)
B12 B13 H13 118.2(9)
B10 B13 H13 123.3(9)
B11 B13 H13 122.6(9)
C48 C40 C41 132.09(10)
C48 C40 C44 120.25(10)
C41 C40 C44 107.66(9)
C48 C40 Co4 128.88(8)
C41 C40 Co4 65.12(6)
C44 C40 Co4 71.92(6)
C42 C41 C40 108.46(10)
C42 C41 Co4 68.82(6)
C40 C41 Co4 75.37(6)
C42 C41 H41 125.7
C40 C41 H41 125.7
Co4 C41 H41 125.7
C43 C42 C41 108.12(10)
C43 C42 Co4 70.39(6)
C41 C42 Co4 70.21(6)
C43 C42 H42 125.9
C41 C42 H42 125.9
Co4 C42 H42 125.9
C42 C43 C44 107.97(9)
C42 C43 Co4 68.74(6)
C44 C43 Co4 76.19(6)
C42 C43 H43 125.8
C44 C43 H43 125.8
Co4 C43 H43 125.8
C45 C44 C40 120.23(10)
C45 C44 C43 132.34(10)
C40 C44 C43 107.42(10)
C45 C44 Co4 132.07(8)
C40 C44 Co4 69.88(6)
C43 C44 Co4 64.28(6)
C46 C45 C44 117.92(10)
C46 C45 H45 121.0
C44 C45 H45 121.0
C45 C46 C47 121.97(11)
C45 C46 H46 119.0
C47 C46 H46 119.0
C48 C47 C46 121.54(10)
C48 C47 H47 119.2
C46 C47 H47 119.2
C47 C48 C40 118.00(10)
C47 C48 H48 121.0
C40 C48 H48 121.0
C6 C61 H61A 109.5
C6 C61 H61B 109.5
H61A C61 H61B 109.5
C6 C61 H61C 109.5
H61A C61 H61C 109.5
H61B C61 H61C 109.5

loop_
_geom_bond_atom_site_label_1
_geom_bond_atom_site_label_2
_geom_bond_distance
Co4 C42 2.0234(10)
Co4 C41 2.0418(10)
Co4 C43 2.0452(11)
Co4 C1 2.0458(10)
Co4 B10 2.1064(12)
Co4 B7 2.1528(12)
Co4 C40 2.1777(10)
Co4 B2 2.1886(12)
Co4 C44 2.2046(11)
Co4 C6 2.2290(11)
Co4 B3 2.2438(12)
C1 C11 1.5146(15)
C1 B2 1.5375(16)
C1 B3 1.5443(15)
C1 B5 1.7782(16)
B2 C6 1.6996(16)
B2 B9 1.8142(17)
B2 B5 2.0671(16)
B2 H2 1.066(15)
B3 B8 1.7811(17)
B3 B7 1.8183(17)
B3 B5 1.9676(17)
B3 H3 1.067(14)
B5 B11 1.8032(18)
B5 B8 1.8850(17)
B5 B9 1.8895(17)
B5 H5 1.063(14)
C6 C61 1.5297(15)
C6 B12 1.6840(16)
C6 B9 1.6922(16)
C6 B10 1.6995(16)
B7 B13 1.7578(17)
B7 B8 1.7632(16)
B7 B10 1.8141(16)
B7 H7 1.050(14)
B8 B11 1.7478(17)
B8 B13 1.7566(18)
B8 H8 1.066(14)
B9 B12 1.7328(18)
B9 B11 1.7382(17)
B9 H9 1.074(14)
B10 B13 1.7790(17)
B10 B12 1.7913(17)
B10 H10 1.060(14)
B11 B12 1.7852(17)
B11 B13 1.7979(18)
B11 H11 1.098(16)
C11 H11A 0.9800
C11 H11B 0.9800
C11 H11C 0.9800
B12 B13 1.7642(17)
B12 H12 1.086(16)
B13 H13 1.090(16)
C40 C48 1.4229(15)
C40 C41 1.4320(15)
C40 C44 1.4342(15)
C41 C42 1.4226(15)
C41 H41 1.0000
C42 C43 1.4205(16)
C42 H42 1.0000
C43 C44 1.4450(15)
C43 H43 1.0000
C44 C45 1.4152(16)
C45 C46 1.3709(16)
C45 H45 0.9500
C46 C47 1.4232(17)
C46 H46 0.9500
C47 C48 1.3663(17)
C47 H47 0.9500
C48 H48 0.9500
C61 H61A 0.9800
C61 H61B 0.9800
C61 H61C 0.9800

loop_
_geom_torsion_atom_site_label_1
_geom_torsion_atom_site_label_2
_geom_torsion_atom_site_label_3
_geom_torsion_atom_site_label_4
_geom_torsion
C42 Co4 C1 C11 -57.06(14)
C41 Co4 C1 C11 43.10(15)
C43 Co4 C1 C11 -44.24(11)
B10 Co4 C1 C11 173.91(9)
B7 Co4 C1 C11 -139.70(10)
C40 Co4 C1 C11 29.39(11)
B2 Co4 C1 C11 110.32(12)
C44 Co4 C1 C11 -6.37(10)
C6 Co4 C1 C11 134.80(10)
B3 Co4 C1 C11 -116.61(12)
C42 Co4 C1 B2 -167.37(9)
C41 Co4 C1 B2 -67.22(11)
C43 Co4 C1 B2 -154.56(6)
B10 Co4 C1 B2 63.59(7)
B7 Co4 C1 B2 109.99(7)
C40 Co4 C1 B2 -80.93(7)
C44 Co4 C1 B2 -116.69(6)
C6 Co4 C1 B2 24.48(6)
B3 Co4 C1 B2 133.08(9)
C42 Co4 C1 B3 59.55(11)
C41 Co4 C1 B3 159.70(9)
C43 Co4 C1 B3 72.36(7)
B10 Co4 C1 B3 -69.49(7)
B7 Co4 C1 B3 -23.09(6)
C40 Co4 C1 B3 145.99(6)
B2 Co4 C1 B3 -133.08(9)
C44 Co4 C1 B3 110.23(6)
C6 Co4 C1 B3 -108.59(6)
C42 Co4 C1 B5 124.03(9)
C41 Co4 C1 B5 -135.81(9)
C43 Co4 C1 B5 136.85(6)
B10 Co4 C1 B5 -5.00(8)
B7 Co4 C1 B5 41.40(7)
C40 Co4 C1 B5 -149.52(6)
B2 Co4 C1 B5 -68.59(8)
C44 Co4 C1 B5 174.72(6)
C6 Co4 C1 B5 -44.11(7)
B3 Co4 C1 B5 64.49(7)
C11 C1 B2 C6 -165.56(9)
B3 C1 B2 C6 20.27(15)
B5 C1 B2 C6 77.36(10)
Co4 C1 B2 C6 -39.15(8)
C11 C1 B2 B9 129.39(9)
B3 C1 B2 B9 -44.78(13)
B5 C1 B2 B9 12.31(8)
Co4 C1 B2 B9 -104.20(8)
C11 C1 B2 B5 117.08(10)
B3 C1 B2 B5 -57.09(10)
Co4 C1 B2 B5 -116.51(6)
C11 C1 B2 Co4 -126.41(9)
B3 C1 B2 Co4 59.43(9)
B5 C1 B2 Co4 116.51(6)
C42 Co4 B2 C1 159.77(14)
C41 Co4 B2 C1 150.10(6)
C43 Co4 B2 C1 48.35(10)
B10 Co4 B2 C1 -121.23(6)
B7 Co4 B2 C1 -72.64(7)
C40 Co4 B2 C1 113.19(6)
C44 Co4 B2 C1 74.72(7)
C6 Co4 B2 C1 -144.64(8)
B3 Co4 B2 C1 -30.17(6)
C42 Co4 B2 C6 -55.59(17)
C41 Co4 B2 C6 -65.27(7)
C43 Co4 B2 C6 -167.01(7)
C1 Co4 B2 C6 144.64(8)
B10 Co4 B2 C6 23.41(6)
B7 Co4 B2 C6 72.00(6)
C40 Co4 B2 C6 -102.17(6)
C44 Co4 B2 C6 -140.64(5)
B3 Co4 B2 C6 114.47(6)
C42 Co4 B2 B9 -94.03(16)
C41 Co4 B2 B9 -103.70(8)
C43 Co4 B2 B9 154.56(7)
C1 Co4 B2 B9 106.20(9)
B10 Co4 B2 B9 -15.03(7)
B7 Co4 B2 B9 33.56(8)
C40 Co4 B2 B9 -140.61(7)
C44 Co4 B2 B9 -179.07(6)
C6 Co4 B2 B9 -38.43(7)
B3 Co4 B2 B9 76.03(7)
C42 Co4 B2 B5 -151.41(14)
C41 Co4 B2 B5 -161.08(6)
C43 Co4 B2 B5 97.17(9)
C1 Co4 B2 B5 48.82(6)
B10 Co4 B2 B5 -72.41(6)
B7 Co4 B2 B5 -23.82(7)
C40 Co4 B2 B5 162.01(6)
C44 Co4 B2 B5 123.54(6)
C6 Co4 B2 B5 -95.82(7)
B3 Co4 B2 B5 18.65(6)
C11 C1 B3 B8 -134.24(10)
B2 C1 B3 B8 39.73(14)
B5 C1 B3 B8 -19.37(9)
Co4 C1 B3 B8 98.18(8)
C11 C1 B3 B7 159.06(9)
B2 C1 B3 B7 -26.97(14)
B5 C1 B3 B7 -86.07(9)
Co4 C1 B3 B7 31.48(8)
C11 C1 B3 B5 -114.87(10)
B2 C1 B3 B5 59.10(10)
Co4 C1 B3 B5 117.55(6)
C11 C1 B3 Co4 127.58(9)
B2 C1 B3 Co4 -58.45(9)
B5 C1 B3 Co4 -117.55(6)
C42 Co4 B3 C1 -152.80(6)
C41 Co4 B3 C1 -150.20(13)
C43 Co4 B3 C1 -118.03(6)
B10 Co4 B3 C1 116.81(6)
B7 Co4 B3 C1 148.65(8)
C40 Co4 B3 C1 -60.72(9)
B2 Co4 B3 C1 30.51(6)
C44 Co4 B3 C1 -79.68(6)
C6 Co4 B3 C1 71.11(6)
C42 Co4 B3 B8 96.37(8)
C41 Co4 B3 B8 98.98(14)
C43 Co4 B3 B8 131.14(7)
C1 Co4 B3 B8 -110.83(9)
B10 Co4 B3 B8 5.99(7)
B7 Co4 B3 B8 37.83(7)
C40 Co4 B3 B8 -171.55(6)
B2 Co4 B3 B8 -80.31(7)
C44 Co4 B3 B8 169.49(6)
C6 Co4 B3 B8 -39.72(7)
C42 Co4 B3 B7 58.54(7)
C41 Co4 B3 B7 61.15(15)
C43 Co4 B3 B7 93.32(6)
C1 Co4 B3 B7 -148.65(8)
B10 Co4 B3 B7 -31.84(6)
C40 Co4 B3 B7 150.62(7)
B2 Co4 B3 B7 -118.14(6)
C44 Co4 B3 B7 131.66(6)
C6 Co4 B3 B7 -77.55(6)
C42 Co4 B3 B5 157.01(6)
C41 Co4 B3 B5 159.62(12)
C43 Co4 B3 B5 -168.22(6)
C1 Co4 B3 B5 -50.19(6)
B10 Co4 B3 B5 66.63(6)
B7 Co4 B3 B5 98.47(7)
C40 Co4 B3 B5 -110.91(8)
B2 Co4 B3 B5 -19.67(6)
C44 Co4 B3 B5 -129.87(6)
C6 Co4 B3 B5 20.92(6)
C11 C1 B5 B11 -175.24(10)
B2 C1 B5 B11 -62.89(12)
B3 C1 B5 B11 70.61(12)
Co4 C1 B5 B11 3.79(14)
C11 C1 B5 B8 130.75(9)
B2 C1 B5 B8 -116.90(8)
B3 C1 B5 B8 16.60(8)
Co4 C1 B5 B8 -50.22(8)
C11 C1 B5 B9 -123.33(9)
B2 C1 B5 B9 -10.98(8)
B3 C1 B5 B9 122.51(8)
Co4 C1 B5 B9 55.69(8)
C11 C1 B5 B3 114.16(11)
B2 C1 B5 B3 -133.50(9)
Co4 C1 B5 B3 -66.82(7)
C11 C1 B5 B2 -112.35(11)
B3 C1 B5 B2 133.50(9)
Co4 C1 B5 B2 66.68(7)
B8 B3 B5 C1 160.00(9)
B7 B3 B5 C1 115.78(9)
Co4 B3 B5 C1 52.12(6)
C1 B3 B5 B11 -134.68(9)
B8 B3 B5 B11 25.32(8)
B7 B3 B5 B11 -18.90(9)
Co4 B3 B5 B11 -82.56(7)
C1 B3 B5 B8 -160.00(9)
B7 B3 B5 B8 -44.22(7)
Co4 B3 B5 B8 -107.88(7)
C1 B3 B5 B9 -74.89(10)
B8 B3 B5 B9 85.12(10)
B7 B3 B5 B9 40.90(11)
Co4 B3 B5 B9 -22.76(10)
C1 B3 B5 B2 -31.81(6)
B8 B3 B5 B2 128.19(8)
B7 B3 B5 B2 83.97(7)
Co4 B3 B5 B2 20.31(6)
C6 B2 B5 C1 -122.87(9)
B9 B2 B5 C1 -166.64(9)
Co4 B2 B5 C1 -53.77(6)
C1 B2 B5 B11 138.45(9)
C6 B2 B5 B11 15.57(9)
B9 B2 B5 B11 -28.20(7)
Co4 B2 B5 B11 84.68(7)
C1 B2 B5 B8 79.31(9)
C6 B2 B5 B8 -43.56(10)
B9 B2 B5 B8 -87.33(9)
Co4 B2 B5 B8 25.54(9)
C1 B2 B5 B9 166.64(9)
C6 B2 B5 B9 43.77(7)
Co4 B2 B5 B9 112.87(7)
C1 B2 B5 B3 32.97(7)
C6 B2 B5 B3 -89.90(7)
B9 B2 B5 B3 -133.67(8)
Co4 B2 B5 B3 -20.80(6)
C1 B2 C6 C61 149.63(10)
B9 B2 C6 C61 -110.91(9)
B5 B2 C6 C61 -154.90(8)
Co4 B2 C6 C61 112.15(8)
C1 B2 C6 B12 -72.78(13)
B9 B2 C6 B12 26.69(9)
B5 B2 C6 B12 -17.30(11)
Co4 B2 C6 B12 -110.25(9)
C1 B2 C6 B9 -99.47(10)
B5 B2 C6 B9 -43.99(7)
Co4 B2 C6 B9 -136.94(6)
C1 B2 C6 B10 2.94(14)
B9 B2 C6 B10 102.41(10)
B5 B2 C6 B10 58.42(10)
Co4 B2 C6 B10 -34.53(8)
C1 B2 C6 Co4 37.48(8)
B9 B2 C6 Co4 136.94(6)
B5 B2 C6 Co4 92.95(6)
C42 Co4 C6 C61 61.08(9)
C41 Co4 C6 C61 27.24(8)
C43 Co4 C6 C61 51.28(18)
C1 Co4 C6 C61 -125.41(8)
B10 Co4 C6 C61 111.19(10)
B7 Co4 C6 C61 147.50(8)
C40 Co4 C6 C61 -12.04(9)
B2 Co4 C6 C61 -102.23(9)
C44 Co4 C6 C61 -32.85(11)
B3 Co4 C6 C61 -164.98(8)
C42 Co4 C6 B12 -83.22(9)
C41 Co4 C6 B12 -117.06(8)
C43 Co4 C6 B12 -93.02(16)
C1 Co4 C6 B12 90.28(8)
B10 Co4 C6 B12 -33.12(7)
B7 Co4 C6 B12 3.20(8)
C40 Co4 C6 B12 -156.35(7)
B2 Co4 C6 B12 113.46(9)
C44 Co4 C6 B12 -177.16(7)
B3 Co4 C6 B12 50.71(8)
C42 Co4 C6 B9 -153.55(7)
C41 Co4 C6 B9 172.61(7)
C43 Co4 C6 B9 -163.35(13)
C1 Co4 C6 B9 19.96(7)
B10 Co4 C6 B9 -103.44(9)
B7 Co4 C6 B9 -67.13(8)
C40 Co4 C6 B9 133.32(7)
B2 Co4 C6 B9 43.14(7)
C44 Co4 C6 B9 112.52(8)
B3 Co4 C6 B9 -19.61(8)
C42 Co4 C6 B10 -50.11(7)
C41 Co4 C6 B10 -83.95(6)
C43 Co4 C6 B10 -59.91(16)
C1 Co4 C6 B10 123.40(6)
B7 Co4 C6 B10 36.31(6)
C40 Co4 C6 B10 -123.23(6)
B2 Co4 C6 B10 146.58(8)
C44 Co4 C6 B10 -144.04(7)
B3 Co4 C6 B10 83.83(6)
C42 Co4 C6 B2 163.31(6)
C41 Co4 C6 B2 129.47(6)
C43 Co4 C6 B2 153.51(14)
C1 Co4 C6 B2 -23.18(6)
B10 Co4 C6 B2 -146.58(8)
B7 Co4 C6 B2 -110.27(6)
C40 Co4 C6 B2 90.19(6)
C44 Co4 C6 B2 69.38(8)
B3 Co4 C6 B2 -62.75(6)
C1 B3 B7 B13 78.14(11)
B8 B3 B7 B13 -27.79(8)
B5 B3 B7 B13 17.29(10)
Co4 B3 B7 B13 109.36(8)
C1 B3 B7 B8 105.93(10)
B5 B3 B7 B8 45.09(7)
Co4 B3 B7 B8 137.16(7)
C1 B3 B7 B10 11.78(13)
B8 B3 B7 B10 -94.15(9)
B5 B3 B7 B10 -49.07(10)
Co4 B3 B7 B10 43.01(7)
C1 B3 B7 Co4 -31.23(8)
B8 B3 B7 Co4 -137.16(7)
B5 B3 B7 Co4 -92.07(6)
C42 Co4 B7 B13 121.05(8)
C41 Co4 B7 B13 92.64(8)
C43 Co4 B7 B13 161.46(8)
C1 Co4 B7 B13 -85.88(8)
B10 Co4 B7 B13 30.55(7)
C40 Co4 B7 B13 119.81(11)
B2 Co4 B7 B13 -45.72(8)
C44 Co4 B7 B13 177.26(7)
C6 Co4 B7 B13 -3.05(7)
B3 Co4 B7 B13 -106.25(9)
C42 Co4 B7 B8 -172.49(8)
C41 Co4 B7 B8 159.10(7)
C43 Co4 B7 B8 -132.08(8)
C1 Co4 B7 B8 -19.42(8)
B10 Co4 B7 B8 97.00(9)
C40 Co4 B7 B8 -173.73(9)
B2 Co4 B7 B8 20.74(8)
C44 Co4 B7 B8 -116.29(8)
C6 Co4 B7 B8 63.41(8)
B3 Co4 B7 B8 -39.79(7)
C42 Co4 B7 B10 90.51(6)
C41 Co4 B7 B10 62.09(7)
C43 Co4 B7 B10 130.92(6)
C1 Co4 B7 B10 -116.43(6)
C40 Co4 B7 B10 89.26(11)
B2 Co4 B7 B10 -76.27(6)
C44 Co4 B7 B10 146.71(6)
C6 Co4 B7 B10 -33.59(5)
B3 Co4 B7 B10 -136.79(7)
C42 Co4 B7 B3 -132.70(6)
C41 Co4 B7 B3 -161.12(6)
C43 Co4 B7 B3 -92.29(6)
C1 Co4 B7 B3 20.36(6)
B10 Co4 B7 B3 136.79(7)
C40 Co4 B7 B3 -133.94(10)
B2 Co4 B7 B3 60.52(6)
C44 Co4 B7 B3 -76.50(7)
C6 Co4 B7 B3 103.20(6)
B13 B7 B8 B11 38.71(8)
B10 B7 B8 B11 -0.43(11)
B3 B7 B8 B11 -111.58(9)
Co4 B7 B8 B11 -68.05(10)
B10 B7 B8 B13 -39.14(8)
B3 B7 B8 B13 -150.29(8)
Co4 B7 B8 B13 -106.75(8)
B13 B7 B8 B3 150.29(8)
B10 B7 B8 B3 111.15(8)
Co4 B7 B8 B3 43.53(7)
B13 B7 B8 B5 101.20(9)
B10 B7 B8 B5 62.06(10)
B3 B7 B8 B5 -49.09(8)
Co4 B7 B8 B5 -5.55(10)
C1 B3 B8 B11 -9.32(14)
B7 B3 B8 B11 98.05(10)
B5 B3 B8 B11 -28.54(9)
Co4 B3 B8 B11 58.28(10)
C1 B3 B8 B13 -79.09(12)
B7 B3 B8 B13 28.27(8)
B5 B3 B8 B13 -98.31(9)
Co4 B3 B8 B13 -11.50(10)
C1 B3 B8 B7 -107.37(10)
B5 B3 B8 B7 -126.58(8)
Co4 B3 B8 B7 -39.77(6)
C1 B3 B8 B5 19.22(9)
B7 B3 B8 B5 126.58(8)
Co4 B3 B8 B5 86.81(7)
C1 B5 B8 B11 135.39(9)
B9 B5 B8 B11 32.33(7)
B3 B5 B8 B11 150.49(9)
B2 B5 B8 B11 88.90(9)
C1 B5 B8 B13 95.04(9)
B11 B5 B8 B13 -40.35(8)
B9 B5 B8 B13 -8.02(10)
B3 B5 B8 B13 110.15(9)
B2 B5 B8 B13 48.55(11)
C1 B5 B8 B7 32.23(10)
B11 B5 B8 B7 -103.16(9)
B9 B5 B8 B7 -70.83(9)
B3 B5 B8 B7 47.33(7)
B2 B5 B8 B7 -14.26(11)
C1 B5 B8 B3 -15.10(7)
B11 B5 B8 B3 -150.49(9)
B9 B5 B8 B3 -118.16(8)
B2 B5 B8 B3 -61.60(9)
C61 C6 B9 B12 -104.06(10)
B10 C6 B9 B12 40.41(8)
B2 C6 B9 B12 154.06(9)
Co4 C6 B9 B12 110.29(8)
C61 C6 B9 B11 -144.94(10)
B12 C6 B9 B11 -40.89(8)
B10 C6 B9 B11 -0.47(12)
B2 C6 B9 B11 113.17(9)
Co4 C6 B9 B11 69.40(9)
C61 C6 B9 B2 101.89(10)
B12 C6 B9 B2 -154.06(9)
B10 C6 B9 B2 -113.64(9)
Co4 C6 B9 B2 -43.77(7)
C61 C6 B9 B5 153.08(9)
B12 C6 B9 B5 -102.86(9)
B10 C6 B9 B5 -62.45(10)
B2 C6 B9 B5 51.19(8)
Co4 C6 B9 B5 7.43(10)
C1 B2 B9 C6 113.36(10)
B5 B2 B9 C6 125.53(8)
Co4 B2 B9 C6 43.37(6)
C1 B2 B9 B12 89.50(11)
C6 B2 B9 B12 -23.85(8)
B5 B2 B9 B12 101.68(9)
Co4 B2 B9 B12 19.51(11)
C1 B2 B9 B11 20.53(13)
C6 B2 B9 B11 -92.83(10)
B5 B2 B9 B11 32.70(9)
Co4 B2 B9 B11 -49.47(11)
C1 B2 B9 B5 -12.18(8)
C6 B2 B9 B5 -125.53(8)
Co4 B2 B9 B5 -82.17(7)
C1 B5 B9 C6 -35.68(9)
B11 B5 B9 C6 100.98(9)
B8 B5 B9 C6 68.47(9)
B3 B5 B9 C6 11.40(12)
B2 B5 B9 C6 -45.45(7)
C1 B5 B9 B12 -97.29(9)
B11 B5 B9 B12 39.36(8)
B8 B5 B9 B12 6.85(10)
B3 B5 B9 B12 -50.21(11)
B2 B5 B9 B12 -107.06(9)
C1 B5 B9 B11 -136.65(9)
B8 B5 B9 B11 -32.51(7)
B3 B5 B9 B11 -89.57(10)
B2 B5 B9 B11 -146.42(9)
C1 B5 B9 B2 9.77(7)
B11 B5 B9 B2 146.42(9)
B8 B5 B9 B2 113.92(8)
B3 B5 B9 B2 56.85(9)
C61 C6 B10 B13 138.56(10)
B12 C6 B10 B13 34.62(8)
B9 C6 B10 B13 -4.86(11)
B2 C6 B10 B13 -77.61(11)
Co4 C6 B10 B13 -113.12(8)
C61 C6 B10 B12 103.94(11)
B9 C6 B10 B12 -39.48(8)
B2 C6 B10 B12 -112.23(10)
Co4 C6 B10 B12 -147.74(7)
C61 C6 B10 B7 -158.89(9)
B12 C6 B10 B7 97.18(9)
B9 C6 B10 B7 57.70(11)
B2 C6 B10 B7 -15.05(13)
Co4 C6 B10 B7 -50.57(7)
C61 C6 B10 Co4 -108.32(9)
B12 C6 B10 Co4 147.74(7)
B9 C6 B10 Co4 108.26(8)
B2 C6 B10 Co4 35.51(8)
B13 B7 B10 C6 -94.99(9)
B8 B7 B10 C6 -55.78(11)
B3 B7 B10 C6 7.84(12)
Co4 B7 B10 C6 52.90(7)
B8 B7 B10 B13 39.21(8)
B3 B7 B10 B13 102.83(9)
Co4 B7 B10 B13 147.89(7)
B13 B7 B10 B12 -32.75(8)
B8 B7 B10 B12 6.46(11)
B3 B7 B10 B12 70.08(11)
Co4 B7 B10 B12 115.14(8)
B13 B7 B10 Co4 -147.89(7)
B8 B7 B10 Co4 -108.68(7)
B3 B7 B10 Co4 -45.06(7)
C42 Co4 B10 C6 140.46(6)
C41 Co4 B10 C6 99.50(6)
C43 Co4 B10 C6 163.64(5)
C1 Co4 B10 C6 -60.32(6)
B7 Co4 B10 C6 -130.03(7)
C40 Co4 B10 C6 79.21(7)
B2 Co4 B10 C6 -23.07(6)
C44 Co4 B10 C6 120.33(9)
B3 Co4 B10 C6 -99.02(6)
C42 Co4 B10 B13 -120.03(8)
C41 Co4 B10 B13 -160.99(8)
C43 Co4 B10 B13 -96.85(8)
C1 Co4 B10 B13 39.19(8)
B7 Co4 B10 B13 -30.52(7)
C40 Co4 B10 B13 178.72(7)
B2 Co4 B10 B13 76.44(8)
C44 Co4 B10 B13 -140.15(9)
C6 Co4 B10 B13 99.51(9)
B3 Co4 B10 B13 0.49(8)
C42 Co4 B10 B12 171.78(8)
C41 Co4 B10 B12 130.82(8)
C43 Co4 B10 B12 -165.05(7)
C1 Co4 B10 B12 -29.00(9)
B7 Co4 B10 B12 -98.72(9)
C40 Co4 B10 B12 110.53(8)
B2 Co4 B10 B12 8.24(8)
C44 Co4 B10 B12 151.65(9)
C6 Co4 B10 B12 31.31(7)
B3 Co4 B10 B12 -67.71(8)
C42 Co4 B10 B7 -89.51(6)
C41 Co4 B10 B7 -130.47(6)
C43 Co4 B10 B7 -66.33(7)
C1 Co4 B10 B7 69.71(6)
C40 Co4 B10 B7 -150.76(6)
B2 Co4 B10 B7 106.96(6)
C44 Co4 B10 B7 -109.63(10)
C6 Co4 B10 B7 130.03(7)
B3 Co4 B10 B7 31.01(6)
C6 B9 B11 B8 -58.55(12)
B12 B9 B11 B8 -97.99(10)
B2 B9 B11 B8 3.48(14)
B5 B9 B11 B8 39.00(9)
C6 B9 B11 B12 39.44(8)
B2 B9 B11 B12 101.47(10)
B5 B9 B11 B12 136.99(8)
C6 B9 B11 B13 5.60(11)
B12 B9 B11 B13 -33.85(8)
B2 B9 B11 B13 67.63(12)
B5 B9 B11 B13 103.15(9)
C6 B9 B11 B5 -97.55(9)
B12 B9 B11 B5 -136.99(8)
B2 B9 B11 B5 -35.52(9)
B13 B8 B11 B9 96.31(10)
B7 B8 B11 B9 58.41(12)
B3 B8 B11 B9 -8.98(14)
B5 B8 B11 B9 -39.14(9)
B13 B8 B11 B12 32.11(8)
B7 B8 B11 B12 -5.79(12)
B3 B8 B11 B12 -73.18(11)
B5 B8 B11 B12 -103.34(9)
B7 B8 B11 B13 -37.91(8)
B3 B8 B11 B13 -105.29(10)
B5 B8 B11 B13 -135.45(8)
B13 B8 B11 B5 135.45(8)
B7 B8 B11 B5 97.55(9)
B3 B8 B11 B5 30.16(9)
C1 B5 B11 B9 69.11(12)
B8 B5 B11 B9 141.19(8)
B3 B5 B11 B9 116.34(8)
B2 B5 B11 B9 27.56(7)
C1 B5 B11 B8 -72.08(12)
B9 B5 B11 B8 -141.19(8)
B3 B5 B11 B8 -24.85(7)
B2 B5 B11 B8 -113.63(8)
C1 B5 B11 B12 30.68(15)
B8 B5 B11 B12 102.76(9)
B9 B5 B11 B12 -38.43(8)
B3 B5 B11 B12 77.91(9)
B2 B5 B11 B12 -10.88(10)
C1 B5 B11 B13 -32.34(15)
B8 B5 B11 B13 39.73(8)
B9 B5 B11 B13 -101.45(9)
B3 B5 B11 B13 14.89(10)
B2 B5 B11 B13 -73.90(9)
C61 C6 B12 B9 109.07(9)
B10 C6 B12 B9 -138.16(9)
B2 C6 B12 B9 -27.44(9)
Co4 C6 B12 B9 -105.29(8)
C61 C6 B12 B13 -148.03(9)
B9 C6 B12 B13 102.90(9)
B10 C6 B12 B13 -35.25(8)
B2 C6 B12 B13 75.46(11)
Co4 C6 B12 B13 -2.38(11)
C61 C6 B12 B11 148.26(9)
B9 C6 B12 B11 39.19(8)
B10 C6 B12 B11 -98.97(8)
B2 C6 B12 B11 11.74(12)
Co4 C6 B12 B11 -66.10(9)
C61 C6 B12 B10 -112.77(10)
B9 C6 B12 B10 138.16(9)
B2 C6 B12 B10 110.71(10)
Co4 C6 B12 B10 32.87(7)
B11 B9 B12 C6 134.72(9)
B2 B9 B12 C6 23.58(8)
B5 B9 B12 C6 96.47(8)
C6 B9 B12 B13 -99.71(9)
B11 B9 B12 B13 35.01(8)
B2 B9 B12 B13 -76.13(10)
B5 B9 B12 B13 -3.23(11)
C6 B9 B12 B11 -134.72(9)
B2 B9 B12 B11 -111.14(9)
B5 B9 B12 B11 -38.25(8)
C6 B9 B12 B10 -36.31(7)
B11 B9 B12 B10 98.41(9)
B2 B9 B12 B10 -12.73(11)
B5 B9 B12 B10 60.17(10)
B9 B11 B12 C6 -39.26(8)
B8 B11 B12 C6 70.34(10)
B13 B11 B12 C6 102.60(9)
B5 B11 B12 C6 1.66(11)
B8 B11 B12 B9 109.60(10)
B13 B11 B12 B9 141.86(9)
B5 B11 B12 B9 40.92(8)
B9 B11 B12 B13 -141.86(9)
B8 B11 B12 B13 -32.26(8)
B5 B11 B12 B13 -100.94(9)
B9 B11 B12 B10 -100.04(9)
B8 B11 B12 B10 9.57(11)
B13 B11 B12 B10 41.82(8)
B5 B11 B12 B10 -59.11(10)
B13 B10 B12 C6 -140.70(9)
B7 B10 B12 C6 -108.21(9)
Co4 B10 B12 C6 -35.53(7)
C6 B10 B12 B9 36.71(8)
B13 B10 B12 B9 -103.99(9)
B7 B10 B12 B9 -71.50(10)
Co4 B10 B12 B9 1.18(11)
C6 B10 B12 B13 140.70(9)
B7 B10 B12 B13 32.50(8)
Co4 B10 B12 B13 105.17(9)
C6 B10 B12 B11 98.46(9)
B13 B10 B12 B11 -42.25(8)
B7 B10 B12 B11 -9.75(11)
Co4 B10 B12 B11 62.92(10)
B11 B8 B13 B7 -137.88(8)
B3 B8 B13 B7 -28.82(8)
B5 B8 B13 B7 -98.64(8)
B11 B8 B13 B12 -32.68(8)
B7 B8 B13 B12 105.20(9)
B3 B8 B13 B12 76.38(11)
B5 B8 B13 B12 6.56(11)
B11 B8 B13 B10 -97.33(9)
B7 B8 B13 B10 40.54(8)
B3 B8 B13 B10 11.72(12)
B5 B8 B13 B10 -58.09(10)
B7 B8 B13 B11 137.88(8)
B3 B8 B13 B11 109.05(10)
B5 B8 B13 B11 39.24(7)
B10 B7 B13 B8 135.41(8)
B3 B7 B13 B8 27.72(8)
Co4 B7 B13 B8 103.63(8)
B8 B7 B13 B12 -101.11(9)
B10 B7 B13 B12 34.30(8)
B3 B7 B13 B12 -73.38(11)
Co4 B7 B13 B12 2.53(11)
B8 B7 B13 B10 -135.41(8)
B3 B7 B13 B10 -107.68(9)
Co4 B7 B13 B10 -31.78(7)
B8 B7 B13 B11 -36.94(8)
B10 B7 B13 B11 98.47(9)
B3 B7 B13 B11 -9.22(11)
Co4 B7 B13 B11 66.69(9)
C6 B12 B13 B8 -65.26(10)
B9 B12 B13 B8 -2.14(12)
B11 B12 B13 B8 32.21(8)
B10 B12 B13 B8 -99.85(9)
C6 B12 B13 B7 -0.08(12)
B9 B12 B13 B7 63.04(11)
B11 B12 B13 B7 97.39(9)
B10 B12 B13 B7 -34.67(8)
C6 B12 B13 B10 34.59(8)
B9 B12 B13 B10 97.71(9)
B11 B12 B13 B10 132.06(9)
C6 B12 B13 B11 -97.47(9)
B9 B12 B13 B11 -34.35(8)
B10 B12 B13 B11 -132.06(9)
C6 B10 B13 B8 69.61(10)
B12 B10 B13 B8 103.56(9)
B7 B10 B13 B8 -39.85(8)
Co4 B10 B13 B8 -6.87(11)
C6 B10 B13 B7 109.46(9)
B12 B10 B13 B7 143.40(9)
Co4 B10 B13 B7 32.97(7)
C6 B10 B13 B12 -33.95(8)
B7 B10 B13 B12 -143.40(9)
Co4 B10 B13 B12 -110.43(8)
C6 B10 B13 B11 7.93(11)
B12 B10 B13 B11 41.88(8)
B7 B10 B13 B11 -101.53(9)
Co4 B10 B13 B11 -68.56(10)
B9 B11 B13 B8 -110.45(10)
B12 B11 B13 B8 -144.26(9)
B5 B11 B13 B8 -41.93(8)
B9 B11 B13 B7 -72.91(10)
B8 B11 B13 B7 37.54(8)
B12 B11 B13 B7 -106.72(9)
B5 B11 B13 B7 -4.40(11)
B9 B11 B13 B12 33.81(8)
B8 B11 B13 B12 144.26(9)
B5 B11 B13 B12 102.32(9)
B9 B11 B13 B10 -8.37(11)
B8 B11 B13 B10 102.08(9)
B12 B11 B13 B10 -42.18(8)
B5 B11 B13 B10 60.15(10)
C42 Co4 C40 C48 -164.62(12)
C41 Co4 C40 C48 -125.11(13)
C43 Co4 C40 C48 150.69(11)
C1 Co4 C40 C48 45.11(11)
B10 Co4 C40 C48 -92.09(11)
B7 Co4 C40 C48 -163.27(10)
B2 Co4 C40 C48 2.19(11)
C44 Co4 C40 C48 114.68(13)
C6 Co4 C40 C48 -44.38(11)
B3 Co4 C40 C48 84.88(12)
C42 Co4 C40 C41 -39.51(7)
C43 Co4 C40 C41 -84.20(7)
C1 Co4 C40 C41 170.22(6)
B10 Co4 C40 C41 33.02(8)
B7 Co4 C40 C41 -38.16(13)
B2 Co4 C40 C41 127.30(7)
C44 Co4 C40 C41 -120.21(9)
C6 Co4 C40 C41 80.74(7)
B3 Co4 C40 C41 -150.00(8)
C42 Co4 C40 C44 80.70(7)
C41 Co4 C40 C44 120.21(9)
C43 Co4 C40 C44 36.02(6)
C1 Co4 C40 C44 -69.57(7)
B10 Co4 C40 C44 153.23(6)
B7 Co4 C40 C44 82.05(12)
B2 Co4 C40 C44 -112.49(7)
C6 Co4 C40 C44 -159.05(6)
B3 Co4 C40 C44 -29.79(10)
C48 C40 C41 C42 -177.84(11)
C44 C40 C41 C42 1.71(11)
Co4 C40 C41 C42 61.27(7)
C48 C40 C41 Co4 120.89(12)
C44 C40 C41 Co4 -59.56(7)
C43 Co4 C41 C42 -38.10(7)
C1 Co4 C41 C42 -136.70(10)
B10 Co4 C41 C42 89.46(7)
B7 Co4 C41 C42 46.54(8)
C40 Co4 C41 C42 -116.88(9)
B2 Co4 C41 C42 175.76(7)
C44 Co4 C41 C42 -81.04(7)
C6 Co4 C41 C42 135.19(7)
B3 Co4 C41 C42 -3.42(17)
C42 Co4 C41 C40 116.88(9)
C43 Co4 C41 C40 78.77(7)
C1 Co4 C41 C40 -19.83(13)
B10 Co4 C41 C40 -153.66(7)
B7 Co4 C41 C40 163.41(6)
B2 Co4 C41 C40 -67.37(8)
C44 Co4 C41 C40 35.83(6)
C6 Co4 C41 C40 -107.94(6)
B3 Co4 C41 C40 113.45(14)
C40 C41 C42 C43 -5.02(12)
Co4 C41 C42 C43 60.47(7)
C40 C41 C42 Co4 -65.49(7)
C41 Co4 C42 C43 -118.62(9)
C1 Co4 C42 C43 18.20(12)
B10 Co4 C42 C43 150.45(7)
B7 Co4 C42 C43 100.05(7)
C40 Co4 C42 C43 -80.49(7)
B2 Co4 C42 C43 -131.09(15)
C44 Co4 C42 C43 -38.70(6)
C6 Co4 C42 C43 -176.02(6)
B3 Co4 C42 C43 60.12(8)
C43 Co4 C42 C41 118.62(9)
C1 Co4 C42 C41 136.82(9)
B10 Co4 C42 C41 -90.93(7)
B7 Co4 C42 C41 -141.33(7)
C40 Co4 C42 C41 38.13(6)
B2 Co4 C42 C41 -12.48(19)
C44 Co4 C42 C41 79.92(7)
C6 Co4 C42 C41 -57.40(8)
B3 Co4 C42 C41 178.74(6)
C41 C42 C43 C44 6.36(12)
Co4 C42 C43 C44 66.71(7)
C41 C42 C43 Co4 -60.35(7)
C41 Co4 C43 C42 38.19(6)
C1 Co4 C43 C42 -171.09(6)
B10 Co4 C43 C42 -36.97(8)
B7 Co4 C43 C42 -82.22(7)
C40 Co4 C43 C42 81.04(7)
B2 Co4 C43 C42 155.74(8)
C44 Co4 C43 C42 115.88(9)
C6 Co4 C43 C42 12.47(18)
B3 Co4 C43 C42 -131.32(7)
C42 Co4 C43 C44 -115.88(9)
C41 Co4 C43 C44 -77.69(7)
C1 Co4 C43 C44 73.03(7)
B10 Co4 C43 C44 -152.85(6)
B7 Co4 C43 C44 161.90(6)
C40 Co4 C43 C44 -34.84(6)
B2 Co4 C43 C44 39.86(11)
C6 Co4 C43 C44 -103.41(15)
B3 Co4 C43 C44 112.80(7)
C48 C40 C44 C45 2.75(15)
C41 C40 C44 C45 -176.87(9)
Co4 C40 C44 C45 127.77(10)
C48 C40 C44 C43 -178.20(9)
C41 C40 C44 C43 2.19(11)
Co4 C40 C44 C43 -53.17(7)
C48 C40 C44 Co4 -125.02(10)
C41 C40 C44 Co4 55.36(7)
C42 C43 C44 C45 173.62(11)
Co4 C43 C44 C45 -124.56(12)
C42 C43 C44 C40 -5.28(11)
Co4 C43 C44 C40 56.54(7)
C42 C43 C44 Co4 -61.82(7)
C42 Co4 C44 C45 164.91(12)
C41 Co4 C44 C45 -150.09(12)
C43 Co4 C44 C45 124.91(13)
C1 Co4 C44 C45 7.61(11)
B10 Co4 C44 C45 -173.02(10)
B7 Co4 C44 C45 99.77(11)
C40 Co4 C44 C45 -113.05(13)
B2 Co4 C44 C45 -33.39(12)
C6 Co4 C44 C45 -79.75(12)
B3 Co4 C44 C45 49.09(11)
C42 Co4 C44 C40 -82.03(7)
C41 Co4 C44 C40 -37.04(6)
C43 Co4 C44 C40 -122.03(9)
C1 Co4 C44 C40 120.66(6)
B10 Co4 C44 C40 -59.96(12)
B7 Co4 C44 C40 -147.18(7)
B2 Co4 C44 C40 79.66(7)
C6 Co4 C44 C40 33.31(9)
B3 Co4 C44 C40 162.14(6)
C42 Co4 C44 C43 40.00(7)
C41 Co4 C44 C43 84.99(7)
C1 Co4 C44 C43 -117.31(7)
B10 Co4 C44 C43 62.07(12)
B7 Co4 C44 C43 -25.15(9)
C40 Co4 C44 C43 122.03(9)
B2 Co4 C44 C43 -158.31(6)
C6 Co4 C44 C43 155.34(7)
B3 Co4 C44 C43 -75.83(7)
C40 C44 C45 C46 -0.13(15)
C43 C44 C45 C46 -178.91(11)
Co4 C44 C45 C46 89.28(13)
C44 C45 C46 C47 -2.11(17)
C45 C46 C47 C48 1.79(18)
C46 C47 C48 C40 0.87(16)
C41 C40 C48 C47 176.44(11)
C44 C40 C48 C47 -3.07(15)
Co4 C40 C48 C47 -93.56(12)
